data_7014927
loop_
_publ_author_name
'Starosta, Rados\/law'
'Puchalska, Ma\/lgorzata'
'Cybi\'nska, Joanna'
'Barys, Maciej'
'Mudring, Anja V.'

_publ_section_title
;
 Structures, electronic properties and solid state luminescence of
 Cu(I) iodide complexes with 2,9-dimethyl-1,10-phenanthroline and
 aliphatic aminomethylphosphines or triphenylphosphine
;
_journal_issue 11
_journal_name_full 'Dalton Transactions'
_journal_page_first 2459
_journal_paper_doi 10.1039/c0dt01284j
_journal_volume 40
_journal_year 2011
_chemical_formula_moiety 'C29 H42 Cu I N5 O3 P'
_chemical_formula_sum 'C29 H42 Cu I N5 O3 P'
_chemical_formula_weight 730.10
_chemical_name_common Iodo-(2,9-dimethyl-1,10-phenanthroline-N,N')-(tris(morpholinomethyl)phosphine-P)-copper(I)
_chemical_name_systematic Iodo-(2,9-dimethyl-1,10-phenanthroline-N,N')-(tris(morpholinomethyl)phosphine-P)-copper(I)
_space_group_IT_number 14
_symmetry_cell_setting monoclinic
_symmetry_space_group_name_Hall '-P 2ybc'
_symmetry_space_group_name_H-M 'P 1 21/c 1'
_atom_sites_solution_hydrogens geom
_atom_sites_solution_primary direct
_atom_sites_solution_secondary difmap
_audit_creation_method SHELXL-97
_cell_angle_alpha 90.00
_cell_angle_beta 98.53(2)
_cell_angle_gamma 90.00
_cell_formula_units_Z 4
_cell_length_a 9.818(3)
_cell_length_b 19.049(4)
_cell_length_c 17.201(3)
_cell_measurement_reflns_used 4150
_cell_measurement_temperature 100(2)
_cell_measurement_theta_max 25.08
_cell_measurement_theta_min 2.78
_cell_volume 3181.4(13)
_computing_cell_refinement 'CrysAlis RED (Oxford Diffraction, date)'
_computing_data_collection 'CrysAlis CCD (Oxford Diffraction, date)'
_computing_data_reduction 'CrysAlis RED '
_computing_molecular_graphics 'SHELXTL (Bruker, 1999)'
_computing_publication_material SHELXL-97
_computing_structure_refinement 'SHELXL-97 (Sheldrick, 1997)'
_computing_structure_solution 'SHELXS-97 (Sheldrick, 1997)'
_diffrn_ambient_temperature 100(2)
_diffrn_measured_fraction_theta_full 0.999
_diffrn_measured_fraction_theta_max 0.997
_diffrn_measurement_device_type KM4-CCD
_diffrn_measurement_method /w
_diffrn_radiation_monochromator graphite
_diffrn_radiation_source 'fine-focus sealed tube'
_diffrn_radiation_type MoK\a
_diffrn_radiation_wavelength 0.71073
_diffrn_reflns_av_R_equivalents 0.0483
_diffrn_reflns_av_sigmaI/netI 0.0287
_diffrn_reflns_limit_h_max 11
_diffrn_reflns_limit_h_min -11
_diffrn_reflns_limit_k_max 22
_diffrn_reflns_limit_k_min -22
_diffrn_reflns_limit_l_max 20
_diffrn_reflns_limit_l_min -20
_diffrn_reflns_number 36380
_diffrn_reflns_theta_full 25.00
_diffrn_reflns_theta_max 25.08
_diffrn_reflns_theta_min 2.78
_exptl_absorpt_coefficient_mu 1.745
_exptl_absorpt_correction_T_max 0.840
_exptl_absorpt_correction_T_min 0.778
_exptl_absorpt_correction_type analytical
_exptl_absorpt_process_details 'Oxford Diffraction, CrysAlis 1.171.30'
_exptl_crystal_colour yellow
_exptl_crystal_density_diffrn 1.524
_exptl_crystal_density_method 'not measured'
_exptl_crystal_description plate
_exptl_crystal_F_000 1488
_exptl_crystal_size_max 0.15
_exptl_crystal_size_mid 0.12
_exptl_crystal_size_min 0.10
_refine_diff_density_max 0.412
_refine_diff_density_min -0.231
_refine_diff_density_rms 0.064
_refine_ls_extinction_method none
_refine_ls_goodness_of_fit_ref 1.003
_refine_ls_hydrogen_treatment constr
_refine_ls_matrix_type full
_refine_ls_number_parameters 363
_refine_ls_number_reflns 5647
_refine_ls_number_restraints 0
_refine_ls_restrained_S_all 1.003
_refine_ls_R_factor_all 0.0335
_refine_ls_R_factor_gt 0.0216
_refine_ls_shift/su_max 0.003
_refine_ls_shift/su_mean 0.000
_refine_ls_structure_factor_coef Fsqd
_refine_ls_weighting_details 'calc w=1/[\s^2^(Fo^2^)+(0.0251P)^2^+0.0000P] where P=(Fo^2^+2Fc^2^)/3'
_refine_ls_weighting_scheme calc
_refine_ls_wR_factor_gt 0.0432
_refine_ls_wR_factor_ref 0.0465
_reflns_number_gt 4644
_reflns_number_total 5665
_reflns_threshold_expression >2sigma(I)
_cod_data_source_file C0DT01284J.TXT
_cod_data_source_block 3N
_cod_depositor_comments
;
The following automatic conversions were performed:
'_symmetry_cell_setting' value 'Monoclinic' changed to 'monoclinic'
according to '/home/saulius/struct/CIF-dictionaries/cif_core.dic'
dictionary named 'cif_core.dic' version 2.4.1 from 2010-06-29.

Automatic conversion script
Id: cif_fix_enum 1555 2011-01-17 13:19:09Z saulius 
;
_cod_original_sg_symbol_H-M P21/c
_cod_database_code 7014927

loop_
_symmetry_equiv_pos_as_xyz
'x, y, z'
'-x, y+1/2, -z+1/2'
'-x, -y, -z'
'x, -y-1/2, z-1/2'

loop_
_atom_site_label
_atom_site_type_symbol
_atom_site_fract_x
_atom_site_fract_y
_atom_site_fract_z
_atom_site_U_iso_or_equiv
_atom_site_adp_type
_atom_site_occupancy
_atom_site_symmetry_multiplicity
_atom_site_calc_flag
_atom_site_refinement_flags
_atom_site_disorder_assembly
_atom_site_disorder_group
Cu1 Cu 0.15910(3) 0.169573(14) 0.377341(16) 0.01766(7) Uani 1 1 d . . .
I1 I 0.331735(15) 0.187772(8) 0.511376(8) 0.01986(5) Uani 1 1 d . . .
P1 P 0.26155(6) 0.20745(3) 0.27948(3) 0.01714(13) Uani 1 1 d . . .
C11 C 0.2728(2) 0.30096(11) 0.24940(13) 0.0215(5) Uani 1 1 d . . .
H11A H 0.2915 0.3020 0.1944 0.026 Uiso 1 1 calc R . .
H11B H 0.1818 0.3231 0.2501 0.026 Uiso 1 1 calc R . .
N11 N 0.3764(2) 0.34362(10) 0.29694(11) 0.0200(4) Uani 1 1 d . . .
C12 C 0.4092(3) 0.40568(12) 0.25311(14) 0.0276(6) Uani 1 1 d . . .
H12A H 0.3260 0.4353 0.2404 0.033 Uiso 1 1 calc R . .
H12B H 0.4394 0.3911 0.2031 0.033 Uiso 1 1 calc R . .
C13 C 0.5218(3) 0.44708(14) 0.30157(15) 0.0356(7) Uani 1 1 d . . .
H13A H 0.6057 0.4177 0.3123 0.043 Uiso 1 1 calc R . .
H13B H 0.5441 0.4887 0.2713 0.043 Uiso 1 1 calc R . .
O14 O 0.4827(2) 0.46943(9) 0.37415(10) 0.0348(4) Uani 1 1 d . . .
C15 C 0.4487(3) 0.40968(13) 0.41764(14) 0.0308(6) Uani 1 1 d . . .
H15A H 0.4189 0.4256 0.4673 0.037 Uiso 1 1 calc R . .
H15B H 0.5317 0.3801 0.4313 0.037 Uiso 1 1 calc R . .
C16 C 0.3354(3) 0.36646(12) 0.37152(13) 0.0231(5) Uani 1 1 d . . .
H16A H 0.3162 0.3249 0.4027 0.028 Uiso 1 1 calc R . .
H16B H 0.2501 0.3948 0.3610 0.028 Uiso 1 1 calc R . .
C21 C 0.4469(2) 0.18471(12) 0.29650(13) 0.0206(5) Uani 1 1 d . . .
H21A H 0.4923 0.2120 0.3421 0.025 Uiso 1 1 calc R . .
H21B H 0.4563 0.1343 0.3104 0.025 Uiso 1 1 calc R . .
N21 N 0.51939(19) 0.19793(10) 0.22982(10) 0.0200(4) Uani 1 1 d . . .
C22 C 0.5559(3) 0.13348(13) 0.19167(14) 0.0293(6) Uani 1 1 d . . .
H22A H 0.4731 0.1037 0.1781 0.035 Uiso 1 1 calc R . .
H22B H 0.6247 0.1067 0.2279 0.035 Uiso 1 1 calc R . .
C23 C 0.6146(3) 0.15211(16) 0.11819(15) 0.0424(8) Uani 1 1 d . . .
H23A H 0.6406 0.1085 0.0927 0.051 Uiso 1 1 calc R . .
H23B H 0.5431 0.1762 0.0809 0.051 Uiso 1 1 calc R . .
O24 O 0.7321(2) 0.19634(11) 0.13462(11) 0.0453(5) Uani 1 1 d . . .
C25 C 0.6987(3) 0.25833(15) 0.17368(16) 0.0383(7) Uani 1 1 d . . .
H25A H 0.6293 0.2855 0.1384 0.046 Uiso 1 1 calc R . .
H25B H 0.7822 0.2878 0.1861 0.046 Uiso 1 1 calc R . .
C26 C 0.6426(2) 0.24141(13) 0.24895(14) 0.0265(6) Uani 1 1 d . . .
H26A H 0.7129 0.2159 0.2856 0.032 Uiso 1 1 calc R . .
H26B H 0.6193 0.2853 0.2748 0.032 Uiso 1 1 calc R . .
C31 C 0.2038(2) 0.17528(11) 0.17858(13) 0.0211(5) Uani 1 1 d . . .
H31A H 0.1284 0.2059 0.1533 0.025 Uiso 1 1 calc R . .
H31B H 0.2812 0.1793 0.1479 0.025 Uiso 1 1 calc R . .
N31 N 0.15526(19) 0.10253(9) 0.17499(10) 0.0202(4) Uani 1 1 d . . .
C32 C 0.0086(2) 0.10001(13) 0.18294(14) 0.0258(6) Uani 1 1 d . . .
H32A H -0.0442 0.1295 0.1416 0.031 Uiso 1 1 calc R . .
H32B H -0.0044 0.1195 0.2347 0.031 Uiso 1 1 calc R . .
C33 C -0.0459(3) 0.02609(14) 0.17587(15) 0.0337(6) Uani 1 1 d . . .
H33A H 0.0024 -0.0027 0.2193 0.040 Uiso 1 1 calc R . .
H33B H -0.1452 0.0263 0.1805 0.040 Uiso 1 1 calc R . .
O34 O -0.02681(18) -0.00444(9) 0.10217(10) 0.0313(4) Uani 1 1 d . . .
C35 C 0.1147(3) -0.00314(13) 0.09404(16) 0.0334(6) Uani 1 1 d . . .
H35A H 0.1267 -0.0240 0.0428 0.040 Uiso 1 1 calc R . .
H35B H 0.1671 -0.0321 0.1360 0.040 Uiso 1 1 calc R . .
C36 C 0.1721(3) 0.07039(13) 0.09885(14) 0.0277(6) Uani 1 1 d . . .
H36A H 0.2710 0.0691 0.0933 0.033 Uiso 1 1 calc R . .
H36B H 0.1233 0.0990 0.0554 0.033 Uiso 1 1 calc R . .
N41 N -0.03147(18) 0.19296(9) 0.40914(10) 0.0173(4) Uani 1 1 d . . .
N42 N 0.07908(19) 0.06716(9) 0.38532(10) 0.0167(4) Uani 1 1 d . . .
C41 C -0.0788(2) 0.25571(12) 0.42696(13) 0.0201(5) Uani 1 1 d . . .
C42 C -0.2035(2) 0.26300(12) 0.45666(13) 0.0237(5) Uani 1 1 d . . .
H42 H -0.2323 0.3080 0.4716 0.028 Uiso 1 1 calc R . .
C43 C -0.2837(2) 0.20563(13) 0.46416(13) 0.0229(5) Uani 1 1 d . . .
H43 H -0.3693 0.2107 0.4831 0.027 Uiso 1 1 calc R . .
C44 C -0.2387(2) 0.13908(12) 0.44376(12) 0.0195(5) Uani 1 1 d . . .
C45 C -0.3165(2) 0.07577(13) 0.44890(13) 0.0237(5) Uani 1 1 d . . .
H45 H -0.4058 0.0784 0.4638 0.028 Uiso 1 1 calc R . .
C46 C -0.2645(2) 0.01264(13) 0.43284(13) 0.0237(5) Uani 1 1 d . . .
H46 H -0.3183 -0.0285 0.4357 0.028 Uiso 1 1 calc R . .
C47 C -0.1287(2) 0.00682(12) 0.41142(13) 0.0198(5) Uani 1 1 d . . .
C48 C -0.0657(2) -0.05796(12) 0.40015(13) 0.0220(5) Uani 1 1 d . . .
H48 H -0.1138 -0.1007 0.4044 0.026 Uiso 1 1 calc R . .
C49 C 0.0662(3) -0.05842(12) 0.38288(13) 0.0230(5) Uani 1 1 d . . .
H49 H 0.1101 -0.1019 0.3757 0.028 Uiso 1 1 calc R . .
C50 C 0.1372(2) 0.00496(12) 0.37575(13) 0.0195(5) Uani 1 1 d . . .
C51 C -0.1089(2) 0.13531(11) 0.41844(12) 0.0171(5) Uani 1 1 d . . .
C52 C -0.0519(2) 0.06782(11) 0.40380(12) 0.0172(5) Uani 1 1 d . . .
C53 C 0.0087(3) 0.31752(12) 0.41415(16) 0.0308(6) Uani 1 1 d . . .
H53A H 0.0997 0.3122 0.4458 0.046 Uiso 1 1 calc R . .
H53B H -0.0350 0.3605 0.4298 0.046 Uiso 1 1 calc R . .
H53C H 0.0187 0.3205 0.3584 0.046 Uiso 1 1 calc R . .
C54 C 0.2810(2) 0.00618(12) 0.35614(14) 0.0254(6) Uani 1 1 d . . .
H54A H 0.2797 0.0250 0.3030 0.038 Uiso 1 1 calc R . .
H54B H 0.3182 -0.0416 0.3586 0.038 Uiso 1 1 calc R . .
H54C H 0.3390 0.0360 0.3940 0.038 Uiso 1 1 calc R . .

loop_
_atom_site_aniso_label
_atom_site_aniso_U_11
_atom_site_aniso_U_22
_atom_site_aniso_U_33
_atom_site_aniso_U_23
_atom_site_aniso_U_13
_atom_site_aniso_U_12
Cu1 0.01654(15) 0.01832(15) 0.01907(15) 0.00021(11) 0.00575(11) -0.00216(11)
I1 0.01910(8) 0.02340(8) 0.01743(8) 0.00031(6) 0.00382(5) -0.00498(7)
P1 0.0180(3) 0.0165(3) 0.0173(3) 0.0011(2) 0.0037(2) -0.0015(2)
C11 0.0240(13) 0.0182(13) 0.0223(12) 0.0021(9) 0.0033(10) -0.0004(10)
N11 0.0222(11) 0.0172(10) 0.0216(10) 0.0011(8) 0.0063(8) -0.0029(8)
C12 0.0387(16) 0.0219(13) 0.0254(14) -0.0011(10) 0.0150(12) -0.0080(11)
C13 0.0453(18) 0.0273(15) 0.0391(16) -0.0057(12) 0.0227(13) -0.0152(13)
O14 0.0499(12) 0.0233(9) 0.0346(10) -0.0069(8) 0.0172(9) -0.0150(9)
C15 0.0408(16) 0.0255(14) 0.0273(14) -0.0009(11) 0.0088(12) -0.0084(12)
C16 0.0297(14) 0.0205(13) 0.0210(13) 0.0025(9) 0.0096(11) -0.0018(10)
C21 0.0205(12) 0.0222(12) 0.0196(12) 0.0042(10) 0.0047(9) -0.0004(10)
N21 0.0194(10) 0.0227(11) 0.0191(10) 0.0005(8) 0.0068(8) 0.0007(8)
C22 0.0336(15) 0.0282(14) 0.0254(14) -0.0012(11) 0.0021(11) 0.0091(12)
C23 0.052(2) 0.0535(19) 0.0240(15) 0.0002(13) 0.0111(13) 0.0272(16)
O24 0.0346(12) 0.0711(15) 0.0343(11) 0.0156(10) 0.0182(9) 0.0194(11)
C25 0.0287(16) 0.0501(18) 0.0386(17) 0.0168(13) 0.0132(13) 0.0017(13)
C26 0.0215(14) 0.0318(14) 0.0270(14) 0.0057(11) 0.0063(11) -0.0029(11)
C31 0.0237(13) 0.0217(13) 0.0179(12) 0.0018(9) 0.0024(10) -0.0006(10)
N31 0.0219(11) 0.0205(11) 0.0183(10) -0.0011(8) 0.0034(8) -0.0025(8)
C32 0.0228(13) 0.0276(14) 0.0266(14) -0.0033(10) 0.0024(11) -0.0044(11)
C33 0.0353(16) 0.0353(16) 0.0292(15) 0.0001(12) 0.0010(12) -0.0105(12)
O34 0.0323(11) 0.0284(10) 0.0302(10) -0.0043(7) -0.0058(8) -0.0063(8)
C35 0.0377(17) 0.0277(15) 0.0320(15) -0.0073(11) -0.0037(12) 0.0022(12)
C36 0.0305(15) 0.0308(14) 0.0214(13) -0.0051(11) 0.0023(11) -0.0016(11)
N41 0.0150(10) 0.0210(10) 0.0159(9) -0.0004(8) 0.0022(7) -0.0003(8)
N42 0.0180(10) 0.0180(10) 0.0139(9) 0.0009(7) 0.0022(8) -0.0006(8)
C41 0.0205(13) 0.0224(13) 0.0169(12) -0.0040(9) 0.0016(10) 0.0001(10)
C42 0.0254(14) 0.0234(13) 0.0223(13) -0.0032(10) 0.0035(11) 0.0055(11)
C43 0.0152(12) 0.0359(15) 0.0178(12) 0.0007(10) 0.0034(9) 0.0029(10)
C44 0.0155(12) 0.0298(14) 0.0128(11) 0.0050(9) 0.0012(9) 0.0004(10)
C45 0.0177(13) 0.0344(15) 0.0192(12) 0.0071(10) 0.0028(10) -0.0027(11)
C46 0.0206(13) 0.0288(14) 0.0204(13) 0.0053(10) -0.0012(10) -0.0093(10)
C47 0.0215(13) 0.0225(13) 0.0149(12) 0.0027(9) 0.0009(10) -0.0050(10)
C48 0.0263(14) 0.0203(13) 0.0190(12) 0.0018(9) 0.0017(10) -0.0080(10)
C49 0.0313(14) 0.0181(12) 0.0194(12) 0.0007(9) 0.0033(10) 0.0008(10)
C50 0.0227(13) 0.0214(13) 0.0150(12) 0.0013(9) 0.0045(10) 0.0004(10)
C51 0.0168(12) 0.0233(13) 0.0106(11) 0.0031(9) 0.0004(9) -0.0023(10)
C52 0.0172(12) 0.0217(12) 0.0119(11) 0.0015(9) -0.0006(9) -0.0024(9)
C53 0.0289(14) 0.0204(13) 0.0448(16) -0.0070(11) 0.0106(12) 0.0000(11)
C54 0.0279(14) 0.0200(13) 0.0307(14) 0.0018(10) 0.0127(11) 0.0038(10)

loop_
_atom_type_symbol
_atom_type_description
_atom_type_scat_dispersion_real
_atom_type_scat_dispersion_imag
_atom_type_scat_source
C C 0.0033 0.0016 'International Tables Vol C Tables 4.2.6.8 and 6.1.1.4'
H H 0.0000 0.0000 'International Tables Vol C Tables 4.2.6.8 and 6.1.1.4'
N N 0.0061 0.0033 'International Tables Vol C Tables 4.2.6.8 and 6.1.1.4'
Cu Cu 0.3201 1.2651 'International Tables Vol C Tables 4.2.6.8 and 6.1.1.4'
I I -0.4742 1.8119 'International Tables Vol C Tables 4.2.6.8 and 6.1.1.4'
P P 0.1023 0.0942 'International Tables Vol C Tables 4.2.6.8 and 6.1.1.4'
O O 0.0106 0.0060 'International Tables Vol C Tables 4.2.6.8 and 6.1.1.4'

loop_
_geom_angle_atom_site_label_1
_geom_angle_atom_site_label_2
_geom_angle_atom_site_label_3
_geom_angle
_geom_angle_site_symmetry_1
_geom_angle_site_symmetry_3
_geom_angle_publ_flag
N41 Cu1 N42 79.79(7) . . ?
N41 Cu1 P1 131.46(5) . . ?
N42 Cu1 P1 124.53(5) . . ?
N41 Cu1 I1 103.06(5) . . ?
N42 Cu1 I1 104.93(5) . . ?
P1 Cu1 I1 108.24(3) . . ?
C31 P1 C21 103.20(11) . . ?
C31 P1 C11 94.52(10) . . ?
C21 P1 C11 99.79(10) . . ?
C31 P1 Cu1 119.79(8) . . ?
C21 P1 Cu1 110.58(7) . . ?
C11 P1 Cu1 125.26(8) . . ?
N11 C11 P1 116.33(15) . . ?
N11 C11 H11A 108.2 . . ?
P1 C11 H11A 108.2 . . ?
N11 C11 H11B 108.2 . . ?
P1 C11 H11B 108.2 . . ?
H11A C11 H11B 107.4 . . ?
C11 N11 C12 110.52(18) . . ?
C11 N11 C16 113.42(18) . . ?
C12 N11 C16 108.72(18) . . ?
N11 C12 C13 109.7(2) . . ?
N11 C12 H12A 109.7 . . ?
C13 C12 H12A 109.7 . . ?
N11 C12 H12B 109.7 . . ?
C13 C12 H12B 109.7 . . ?
H12A C12 H12B 108.2 . . ?
O14 C13 C12 111.8(2) . . ?
O14 C13 H13A 109.3 . . ?
C12 C13 H13A 109.3 . . ?
O14 C13 H13B 109.3 . . ?
C12 C13 H13B 109.3 . . ?
H13A C13 H13B 107.9 . . ?
C13 O14 C15 109.58(18) . . ?
O14 C15 C16 111.7(2) . . ?
O14 C15 H15A 109.3 . . ?
C16 C15 H15A 109.3 . . ?
O14 C15 H15B 109.3 . . ?
C16 C15 H15B 109.3 . . ?
H15A C15 H15B 107.9 . . ?
N11 C16 C15 110.15(19) . . ?
N11 C16 H16A 109.6 . . ?
C15 C16 H16A 109.6 . . ?
N11 C16 H16B 109.6 . . ?
C15 C16 H16B 109.6 . . ?
H16A C16 H16B 108.1 . . ?
N21 C21 P1 114.71(15) . . ?
N21 C21 H21A 108.6 . . ?
P1 C21 H21A 108.6 . . ?
N21 C21 H21B 108.6 . . ?
P1 C21 H21B 108.6 . . ?
H21A C21 H21B 107.6 . . ?
C21 N21 C22 112.89(18) . . ?
C21 N21 C26 113.86(18) . . ?
C22 N21 C26 109.09(19) . . ?
N21 C22 C23 109.2(2) . . ?
N21 C22 H22A 109.8 . . ?
C23 C22 H22A 109.8 . . ?
N21 C22 H22B 109.8 . . ?
C23 C22 H22B 109.8 . . ?
H22A C22 H22B 108.3 . . ?
O24 C23 C22 111.9(2) . . ?
O24 C23 H23A 109.2 . . ?
C22 C23 H23A 109.2 . . ?
O24 C23 H23B 109.2 . . ?
C22 C23 H23B 109.2 . . ?
H23A C23 H23B 107.9 . . ?
C25 O24 C23 110.4(2) . . ?
O24 C25 C26 111.5(2) . . ?
O24 C25 H25A 109.3 . . ?
C26 C25 H25A 109.3 . . ?
O24 C25 H25B 109.3 . . ?
C26 C25 H25B 109.3 . . ?
H25A C25 H25B 108.0 . . ?
N21 C26 C25 108.8(2) . . ?
N21 C26 H26A 109.9 . . ?
C25 C26 H26A 109.9 . . ?
N21 C26 H26B 109.9 . . ?
C25 C26 H26B 109.9 . . ?
H26A C26 H26B 108.3 . . ?
N31 C31 P1 113.96(15) . . ?
N31 C31 H31A 108.8 . . ?
P1 C31 H31A 108.8 . . ?
N31 C31 H31B 108.8 . . ?
P1 C31 H31B 108.8 . . ?
H31A C31 H31B 107.7 . . ?
C31 N31 C32 110.17(18) . . ?
C31 N31 C36 110.57(17) . . ?
C32 N31 C36 108.02(18) . . ?
N31 C32 C33 111.4(2) . . ?
N31 C32 H32A 109.3 . . ?
C33 C32 H32A 109.3 . . ?
N31 C32 H32B 109.3 . . ?
C33 C32 H32B 109.3 . . ?
H32A C32 H32B 108.0 . . ?
O34 C33 C32 111.1(2) . . ?
O34 C33 H33A 109.4 . . ?
C32 C33 H33A 109.4 . . ?
O34 C33 H33B 109.4 . . ?
C32 C33 H33B 109.4 . . ?
H33A C33 H33B 108.0 . . ?
C35 O34 C33 109.84(19) . . ?
O34 C35 C36 112.0(2) . . ?
O34 C35 H35A 109.2 . . ?
C36 C35 H35A 109.2 . . ?
O34 C35 H35B 109.2 . . ?
C36 C35 H35B 109.2 . . ?
H35A C35 H35B 107.9 . . ?
N31 C36 C35 110.1(2) . . ?
N31 C36 H36A 109.6 . . ?
C35 C36 H36A 109.6 . . ?
N31 C36 H36B 109.6 . . ?
C35 C36 H36B 109.6 . . ?
H36A C36 H36B 108.2 . . ?
C41 N41 C51 118.51(19) . . ?
C41 N41 Cu1 127.69(15) . . ?
C51 N41 Cu1 113.56(14) . . ?
C50 N42 C52 118.00(18) . . ?
C50 N42 Cu1 129.83(15) . . ?
C52 N42 Cu1 112.16(14) . . ?
N41 C41 C42 121.7(2) . . ?
N41 C41 C53 116.4(2) . . ?
C42 C41 C53 121.9(2) . . ?
C43 C42 C41 120.2(2) . . ?
C43 C42 H42 119.9 . . ?
C41 C42 H42 119.9 . . ?
C42 C43 C44 119.5(2) . . ?
C42 C43 H43 120.2 . . ?
C44 C43 H43 120.2 . . ?
C43 C44 C51 117.1(2) . . ?
C43 C44 C45 123.5(2) . . ?
C51 C44 C45 119.3(2) . . ?
C46 C45 C44 120.9(2) . . ?
C46 C45 H45 119.5 . . ?
C44 C45 H45 119.5 . . ?
C45 C46 C47 120.9(2) . . ?
C45 C46 H46 119.6 . . ?
C47 C46 H46 119.6 . . ?
C52 C47 C48 117.4(2) . . ?
C52 C47 C46 119.5(2) . . ?
C48 C47 C46 123.1(2) . . ?
C49 C48 C47 119.0(2) . . ?
C49 C48 H48 120.5 . . ?
C47 C48 H48 120.5 . . ?
C48 C49 C50 120.6(2) . . ?
C48 C49 H49 119.7 . . ?
C50 C49 H49 119.7 . . ?
N42 C50 C49 121.6(2) . . ?
N42 C50 C54 116.58(19) . . ?
C49 C50 C54 121.8(2) . . ?
N41 C51 C44 122.9(2) . . ?
N41 C51 C52 117.6(2) . . ?
C44 C51 C52 119.5(2) . . ?
N42 C52 C47 123.4(2) . . ?
N42 C52 C51 116.84(19) . . ?
C47 C52 C51 119.7(2) . . ?
C41 C53 H53A 109.5 . . ?
C41 C53 H53B 109.5 . . ?
H53A C53 H53B 109.5 . . ?
C41 C53 H53C 109.5 . . ?
H53A C53 H53C 109.5 . . ?
H53B C53 H53C 109.5 . . ?
C50 C54 H54A 109.5 . . ?
C50 C54 H54B 109.5 . . ?
H54A C54 H54B 109.5 . . ?
C50 C54 H54C 109.5 . . ?
H54A C54 H54C 109.5 . . ?
H54B C54 H54C 109.5 . . ?

loop_
_geom_bond_atom_site_label_1
_geom_bond_atom_site_label_2
_geom_bond_distance
_geom_bond_site_symmetry_2
_geom_bond_publ_flag
Cu1 N41 2.0741(19) . ?
Cu1 N42 2.1152(18) . ?
Cu1 P1 2.2064(7) . ?
Cu1 I1 2.6738(7) . ?
P1 C31 1.849(2) . ?
P1 C21 1.852(2) . ?
P1 C11 1.863(2) . ?
C11 N11 1.455(3) . ?
C11 H11A 0.9900 . ?
C11 H11B 0.9900 . ?
N11 C12 1.463(3) . ?
N11 C16 1.466(3) . ?
C12 C13 1.505(4) . ?
C12 H12A 0.9900 . ?
C12 H12B 0.9900 . ?
C13 O14 1.425(3) . ?
C13 H13A 0.9900 . ?
C13 H13B 0.9900 . ?
O14 C15 1.429(3) . ?
C15 C16 1.511(3) . ?
C15 H15A 0.9900 . ?
C15 H15B 0.9900 . ?
C16 H16A 0.9900 . ?
C16 H16B 0.9900 . ?
C21 N21 1.458(3) . ?
C21 H21A 0.9900 . ?
C21 H21B 0.9900 . ?
N21 C22 1.461(3) . ?
N21 C26 1.463(3) . ?
C22 C23 1.507(4) . ?
C22 H22A 0.9900 . ?
C22 H22B 0.9900 . ?
C23 O24 1.423(4) . ?
C23 H23A 0.9900 . ?
C23 H23B 0.9900 . ?
O24 C25 1.421(3) . ?
C25 C26 1.515(3) . ?
C25 H25A 0.9900 . ?
C25 H25B 0.9900 . ?
C26 H26A 0.9900 . ?
C26 H26B 0.9900 . ?
C31 N31 1.464(3) . ?
C31 H31A 0.9900 . ?
C31 H31B 0.9900 . ?
N31 C32 1.467(3) . ?
N31 C36 1.477(3) . ?
C32 C33 1.505(3) . ?
C32 H32A 0.9900 . ?
C32 H32B 0.9900 . ?
C33 O34 1.432(3) . ?
C33 H33A 0.9900 . ?
C33 H33B 0.9900 . ?
O34 C35 1.417(3) . ?
C35 C36 1.507(3) . ?
C35 H35A 0.9900 . ?
C35 H35B 0.9900 . ?
C36 H36A 0.9900 . ?
C36 H36B 0.9900 . ?
N41 C41 1.335(3) . ?
N41 C51 1.358(3) . ?
N42 C50 1.336(3) . ?
N42 C52 1.369(3) . ?
C41 C42 1.402(3) . ?
C41 C53 1.493(3) . ?
C42 C43 1.364(3) . ?
C42 H42 0.9500 . ?
C43 C44 1.404(3) . ?
C43 H43 0.9500 . ?
C44 C51 1.409(3) . ?
C44 C45 1.437(3) . ?
C45 C46 1.351(3) . ?
C45 H45 0.9500 . ?
C46 C47 1.439(3) . ?
C46 H46 0.9500 . ?
C47 C52 1.402(3) . ?
C47 C48 1.407(3) . ?
C48 C49 1.371(3) . ?
C48 H48 0.9500 . ?
C49 C50 1.408(3) . ?
C49 H49 0.9500 . ?
C50 C54 1.500(3) . ?
C51 C52 1.439(3) . ?
C53 H53A 0.9800 . ?
C53 H53B 0.9800 . ?
C53 H53C 0.9800 . ?
C54 H54A 0.9800 . ?
C54 H54B 0.9800 . ?
C54 H54C 0.9800 . ?

loop_
_geom_hbond_atom_site_label_D
_geom_hbond_atom_site_label_H
_geom_hbond_atom_site_label_A
_geom_hbond_distance_DH
_geom_hbond_distance_HA
_geom_hbond_distance_DA
_geom_hbond_angle_DHA
_geom_hbond_site_symmetry_A
C31 H31B N21 0.99 2.57 3.123(3) 115 .
C32 H32A O24 0.99 2.53 3.280(3) 133 1_455
C35 H35A O34 0.99 2.60 3.360(3) 134 3_555

loop_
_geom_torsion_atom_site_label_1
_geom_torsion_atom_site_label_2
_geom_torsion_atom_site_label_3
_geom_torsion_atom_site_label_4
_geom_torsion
_geom_torsion_site_symmetry_1
_geom_torsion_site_symmetry_2
_geom_torsion_site_symmetry_3
_geom_torsion_site_symmetry_4
_geom_torsion_publ_flag
N41 Cu1 P1 C31 -74.55(11) . . . . ?
N42 Cu1 P1 C31 34.16(11) . . . . ?
I1 Cu1 P1 C31 157.95(9) . . . . ?
N41 Cu1 P1 C21 165.71(10) . . . . ?
N42 Cu1 P1 C21 -85.58(10) . . . . ?
I1 Cu1 P1 C21 38.21(8) . . . . ?
N41 Cu1 P1 C11 46.51(12) . . . . ?
N42 Cu1 P1 C11 155.22(11) . . . . ?
I1 Cu1 P1 C11 -80.99(9) . . . . ?
C31 P1 C11 N11 -149.45(18) . . . . ?
C21 P1 C11 N11 -45.20(19) . . . . ?
Cu1 P1 C11 N11 78.78(18) . . . . ?
P1 C11 N11 C12 159.62(16) . . . . ?
P1 C11 N11 C16 -78.0(2) . . . . ?
C11 N11 C12 C13 -177.0(2) . . . . ?
C16 N11 C12 C13 57.9(3) . . . . ?
N11 C12 C13 O14 -59.5(3) . . . . ?
C12 C13 O14 C15 58.2(3) . . . . ?
C13 O14 C15 C16 -57.2(3) . . . . ?
C11 N11 C16 C15 179.39(19) . . . . ?
C12 N11 C16 C15 -57.2(2) . . . . ?
O14 C15 C16 N11 57.8(3) . . . . ?
C31 P1 C21 N21 41.82(19) . . . . ?
C11 P1 C21 N21 -55.23(18) . . . . ?
Cu1 P1 C21 N21 171.10(14) . . . . ?
P1 C21 N21 C22 -108.36(19) . . . . ?
P1 C21 N21 C26 126.56(18) . . . . ?
C21 N21 C22 C23 173.3(2) . . . . ?
C26 N21 C22 C23 -59.1(3) . . . . ?
N21 C22 C23 O24 58.1(3) . . . . ?
C22 C23 O24 C25 -56.9(3) . . . . ?
C23 O24 C25 C26 57.3(3) . . . . ?
C21 N21 C26 C25 -173.5(2) . . . . ?
C22 N21 C26 C25 59.5(2) . . . . ?
O24 C25 C26 N21 -59.0(3) . . . . ?
C21 P1 C31 N31 89.91(18) . . . . ?
C11 P1 C31 N31 -168.92(17) . . . . ?
Cu1 P1 C31 N31 -33.48(19) . . . . ?
P1 C31 N31 C32 86.8(2) . . . . ?
P1 C31 N31 C36 -153.88(16) . . . . ?
C31 N31 C32 C33 177.47(19) . . . . ?
C36 N31 C32 C33 56.6(2) . . . . ?
N31 C32 C33 O34 -58.0(3) . . . . ?
C32 C33 O34 C35 57.4(3) . . . . ?
C33 O34 C35 C36 -58.5(3) . . . . ?
C31 N31 C36 C35 -176.9(2) . . . . ?
C32 N31 C36 C35 -56.3(3) . . . . ?
O34 C35 C36 N31 58.9(3) . . . . ?
N42 Cu1 N41 C41 173.82(19) . . . . ?
P1 Cu1 N41 C41 -58.6(2) . . . . ?
I1 Cu1 N41 C41 70.71(18) . . . . ?
N42 Cu1 N41 C51 -0.29(14) . . . . ?
P1 Cu1 N41 C51 127.26(13) . . . . ?
I1 Cu1 N41 C51 -103.40(14) . . . . ?
N41 Cu1 N42 C50 -177.6(2) . . . . ?
P1 Cu1 N42 C50 48.6(2) . . . . ?
I1 Cu1 N42 C50 -76.64(19) . . . . ?
N41 Cu1 N42 C52 1.87(14) . . . . ?
P1 Cu1 N42 C52 -131.97(12) . . . . ?
I1 Cu1 N42 C52 102.81(13) . . . . ?
C51 N41 C41 C42 1.7(3) . . . . ?
Cu1 N41 C41 C42 -172.20(16) . . . . ?
C51 N41 C41 C53 -178.8(2) . . . . ?
Cu1 N41 C41 C53 7.4(3) . . . . ?
N41 C41 C42 C43 -3.5(3) . . . . ?
C53 C41 C42 C43 177.0(2) . . . . ?
C41 C42 C43 C44 1.6(3) . . . . ?
C42 C43 C44 C51 1.9(3) . . . . ?
C42 C43 C44 C45 -179.4(2) . . . . ?
C43 C44 C45 C46 -176.1(2) . . . . ?
C51 C44 C45 C46 2.7(3) . . . . ?
C44 C45 C46 C47 1.1(3) . . . . ?
C45 C46 C47 C52 -2.8(3) . . . . ?
C45 C46 C47 C48 174.9(2) . . . . ?
C52 C47 C48 C49 0.3(3) . . . . ?
C46 C47 C48 C49 -177.4(2) . . . . ?
C47 C48 C49 C50 -0.6(3) . . . . ?
C52 N42 C50 C49 1.1(3) . . . . ?
Cu1 N42 C50 C49 -179.46(16) . . . . ?
C52 N42 C50 C54 -179.56(19) . . . . ?
Cu1 N42 C50 C54 -0.1(3) . . . . ?
C48 C49 C50 N42 -0.1(3) . . . . ?
C48 C49 C50 C54 -179.4(2) . . . . ?
C41 N41 C51 C44 2.0(3) . . . . ?
Cu1 N41 C51 C44 176.72(16) . . . . ?
C41 N41 C51 C52 -176.03(19) . . . . ?
Cu1 N41 C51 C52 -1.3(2) . . . . ?
C43 C44 C51 N41 -3.8(3) . . . . ?
C45 C44 C51 N41 177.4(2) . . . . ?
C43 C44 C51 C52 174.2(2) . . . . ?
C45 C44 C51 C52 -4.6(3) . . . . ?
C50 N42 C52 C47 -1.5(3) . . . . ?
Cu1 N42 C52 C47 179.02(16) . . . . ?
C50 N42 C52 C51 176.36(19) . . . . ?
Cu1 N42 C52 C51 -3.2(2) . . . . ?
C48 C47 C52 N42 0.8(3) . . . . ?
C46 C47 C52 N42 178.54(19) . . . . ?
C48 C47 C52 C51 -177.0(2) . . . . ?
C46 C47 C52 C51 0.8(3) . . . . ?
N41 C51 C52 N42 3.1(3) . . . . ?
C44 C51 C52 N42 -175.02(18) . . . . ?
N41 C51 C52 C47 -179.00(19) . . . . ?
C44 C51 C52 C47 2.9(3) . . . . ?
